data_1560551
loop_
_publ_author_name
'Wang, Yi'
'Suen, Nian-Tzu'
'Kunene, Thabiso'
'Stoyko, Stanislav'
'Bobev, Svilen'

_publ_section_title
;
 Synthesis and structural characterization of the Zintl phases
 Na3Ca3TrPn4, Na3Sr3TrPn4, and Na3Eu3TrPn4 (Tr=Al, Ga, In; Pn=P, As, Sb)
;
_journal_name_full 'Journal of Solid State Chemistry'
_journal_page_first 160
_journal_page_last 168
_journal_paper_doi 10.1016/j.jssc.2017.02.026
_journal_volume 249
_journal_year 2017
_chemical_formula_sum 'In Na3.25 P4 Sr2.75'
_chemical_formula_weight 554.37
_space_group_IT_number 186
_space_group_name_Hall 'P 6c -2c'
_space_group_name_H-M_alt 'P 63 m c'
_symmetry_cell_setting hexagonal
_symmetry_space_group_name_H-M 'P 63 m c'
_atom_sites_solution_hydrogens .
_atom_sites_solution_primary direct
_atom_sites_solution_secondary difmap
_cell_angle_alpha 90.00
_cell_angle_beta 90.00
_cell_angle_gamma 120.00
_cell_formula_units_Z 2
_cell_length_a 9.5114(8)
_cell_length_b 9.5114(8)
_cell_length_c 7.4365(12)
_cell_measurement_reflns_used 1436
_cell_measurement_temperature 200(2)
_cell_measurement_theta_max 28.76
_cell_measurement_theta_min 2.47
_cell_volume 582.62(12)
_computing_cell_refinement 'Bruker SMART'
_computing_data_collection 'Bruker SMART'
_computing_data_reduction 'Bruker SAINT'
_computing_molecular_graphics 'Bruker SHELXTL'
_computing_publication_material 'Bruker SHELXTL'
_computing_structure_refinement 'SHELXL-97 (Sheldrick, 1997)'
_computing_structure_solution 'SHELXS-97 (Sheldrick, 1990)'
_diffrn_ambient_temperature 200(2)
_diffrn_measured_fraction_theta_full 1.000
_diffrn_measured_fraction_theta_max 1.000
_diffrn_measurement_device_type 'CCD area detector'
_diffrn_measurement_method 'phi and omega scans'
_diffrn_radiation_monochromator graphite
_diffrn_radiation_source 'fine-focus sealed tube'
_diffrn_radiation_type MoK\a
_diffrn_radiation_wavelength 0.71073
_diffrn_reflns_av_R_equivalents 0.0496
_diffrn_reflns_av_sigmaI/netI 0.0407
_diffrn_reflns_limit_h_max 12
_diffrn_reflns_limit_h_min -12
_diffrn_reflns_limit_k_max 12
_diffrn_reflns_limit_k_min -13
_diffrn_reflns_limit_l_max 10
_diffrn_reflns_limit_l_min -10
_diffrn_reflns_number 4816
_diffrn_reflns_theta_full 29.55
_diffrn_reflns_theta_max 29.55
_diffrn_reflns_theta_min 2.47
_exptl_absorpt_coefficient_mu 15.086
_exptl_absorpt_correction_T_max 0.5192
_exptl_absorpt_correction_T_min 0.3782
_exptl_absorpt_correction_type multi-scan
_exptl_absorpt_process_details SADABS
_exptl_crystal_colour grey
_exptl_crystal_density_diffrn 3.160
_exptl_crystal_density_method 'not measured'
_exptl_crystal_description irregular
_exptl_crystal_F_000 499
_exptl_crystal_size_max 0.08
_exptl_crystal_size_mid 0.06
_exptl_crystal_size_min 0.05
_refine_diff_density_max 1.511
_refine_diff_density_min -0.753
_refine_diff_density_rms 0.199
_refine_ls_abs_structure_details 'Flack H D (1983), Acta Cryst. A39, 876-881'
_refine_ls_abs_structure_Flack 0.000(19)
_refine_ls_extinction_method none
_refine_ls_goodness_of_fit_ref 1.097
_refine_ls_hydrogen_treatment .
_refine_ls_matrix_type full
_refine_ls_number_parameters 27
_refine_ls_number_reflns 639
_refine_ls_number_restraints 1
_refine_ls_restrained_S_all 1.096
_refine_ls_R_factor_all 0.0403
_refine_ls_R_factor_gt 0.0366
_refine_ls_shift/su_max 0.050
_refine_ls_shift/su_mean 0.004
_refine_ls_structure_factor_coef Fsqd
_refine_ls_weighting_details 'calc w=1/[\s^2^(Fo^2^)+(0.0536P)^2^+0.0000P] where P=(Fo^2^+2Fc^2^)/3'
_refine_ls_weighting_scheme calc
_refine_ls_wR_factor_gt 0.0887
_refine_ls_wR_factor_ref 0.0897
_reflns_number_gt 595
_reflns_number_total 639
_reflns_threshold_expression >2sigma(I)
_cod_data_source_file JSSC-2017-249-160.cif
_cod_data_source_block Na3Sr3InP4
_cod_depositor_comments
;
The following automatic conversions were performed:

data item '_symmetry_cell_setting' value 'Hexagonal' was changed to
'hexagonal' in accordance with the built-in table derived from the
CIF Core dictionary named 'cif_core.dic' version 2.4.5 last updated
on 2014-11-21.

Automatic conversion script
Id: cif_fix_values 8369 2020-08-20 11:38:08Z andrius 
;
_cod_original_sg_symbol_H-M P6(3)mc
_cod_database_code 1560551

loop_
_symmetry_equiv_pos_as_xyz
'x, y, z'
'-y, x-y, z'
'-x+y, -x, z'
'-x, -y, z+1/2'
'y, -x+y, z+1/2'
'x-y, x, z+1/2'
'-y, -x, z'
'-x+y, y, z'
'x, x-y, z'
'y, x, z+1/2'
'x-y, -y, z+1/2'
'-x, -x+y, z+1/2'

loop_
_atom_site_label
_atom_site_type_symbol
_atom_site_fract_x
_atom_site_fract_y
_atom_site_fract_z
_atom_site_U_iso_or_equiv
_atom_site_adp_type
_atom_site_occupancy
_atom_site_symmetry_multiplicity
_atom_site_calc_flag
_atom_site_refinement_flags
_atom_site_disorder_assembly
_atom_site_disorder_group
Na Na 0.8619(4) 0.1381(4) 0.9380(8) 0.0504(13) Uani 1 2 d S . .
Sr1 Sr 0.47612(5) 0.52388(5) 0.77432(15) 0.0267(3) Uani 0.913(8) 2 d SP . .
Na1 Na 0.47612(5) 0.52388(5) 0.77432(15) 0.0267(3) Uani 0.087(8) 2 d SP . .
In In 0.6667 0.3333 0.64793(12) 0.0225(3) Uani 1 6 d S . .
P1 P 0.81538(15) 0.18462(15) 0.5439(3) 0.0228(5) Uani 1 2 d S . .
P2 P 0.6667 0.3333 -0.0002(5) 0.0232(8) Uani 1 6 d S . .

loop_
_atom_site_aniso_label
_atom_site_aniso_U_11
_atom_site_aniso_U_22
_atom_site_aniso_U_33
_atom_site_aniso_U_23
_atom_site_aniso_U_13
_atom_site_aniso_U_12
Na 0.0426(19) 0.0426(19) 0.049(3) 0.0069(13) -0.0069(13) 0.008(2)
Sr1 0.0347(5) 0.0347(5) 0.0157(4) -0.00158(19) 0.00158(19) 0.0210(4)
Na1 0.0347(5) 0.0347(5) 0.0157(4) -0.00158(19) 0.00158(19) 0.0210(4)
In 0.0281(4) 0.0281(4) 0.0113(4) 0.000 0.000 0.0141(2)
P1 0.0252(8) 0.0252(8) 0.0153(9) -0.0010(4) 0.0010(4) 0.0106(9)
P2 0.0298(13) 0.0298(13) 0.0099(16) 0.000 0.000 0.0149(7)

loop_
_atom_type_symbol
_atom_type_description
_atom_type_scat_dispersion_real
_atom_type_scat_dispersion_imag
_atom_type_scat_source
Na Na 0.0362 0.0249 'International Tables Vol C Tables 4.2.6.8 and 6.1.1.4'
In In -0.7276 1.3100 'International Tables Vol C Tables 4.2.6.8 and 6.1.1.4'
Sr Sr -1.5307 3.2498 'International Tables Vol C Tables 4.2.6.8 and 6.1.1.4'
P P 0.1023 0.0942 'International Tables Vol C Tables 4.2.6.8 and 6.1.1.4'

loop_
_geom_angle_atom_site_label_1
_geom_angle_atom_site_label_2
_geom_angle_atom_site_label_3
_geom_angle
_geom_angle_site_symmetry_1
_geom_angle_site_symmetry_3
P1 Na P1 135.0(2) 5_665 6_545
P1 Na P1 109.52(12) 5_665 .
P1 Na P1 109.52(12) 6_545 .
P1 Na P2 102.88(15) 5_665 1_556
P1 Na P2 102.88(15) 6_545 1_556
P1 Na P2 83.48(16) . 1_556
P1 Na Na1 59.26(6) 5_665 3_665
P1 Na Na1 164.8(2) 6_545 3_665
P1 Na Na1 62.07(9) . 3_665
P2 Na Na1 64.63(11) 1_556 3_665
P1 Na Sr1 59.26(6) 5_665 3_665
P1 Na Sr1 164.8(2) 6_545 3_665
P1 Na Sr1 62.07(9) . 3_665
P2 Na Sr1 64.63(11) 1_556 3_665
Na1 Na Sr1 0.00(5) 3_665 3_665
P1 Na Sr1 164.8(2) 5_665 2_655
P1 Na Sr1 59.25(6) 6_545 2_655
P1 Na Sr1 62.07(9) . 2_655
P2 Na Sr1 64.63(11) 1_556 2_655
Na1 Na Sr1 106.02(15) 3_665 2_655
Sr1 Na Sr1 106.02(15) 3_665 2_655
P1 Na Na1 164.8(2) 5_665 2_655
P1 Na Na1 59.25(6) 6_545 2_655
P1 Na Na1 62.07(9) . 2_655
P2 Na Na1 64.63(11) 1_556 2_655
Na1 Na Na1 106.02(15) 3_665 2_655
Sr1 Na Na1 106.02(15) 3_665 2_655
Sr1 Na Na1 0.00(3) 2_655 2_655
P1 Na Sr1 57.81(9) 5_665 6_655
P1 Na Sr1 116.97(18) 6_545 6_655
P1 Na Sr1 119.92(16) . 6_655
P2 Na Sr1 51.55(10) 1_556 6_655
Na1 Na Sr1 63.22(8) 3_665 6_655
Sr1 Na Sr1 63.22(8) 3_665 6_655
Sr1 Na Sr1 113.71(18) 2_655 6_655
Na1 Na Sr1 113.71(18) 2_655 6_655
P1 Na Na1 57.81(9) 5_665 6_655
P1 Na Na1 116.97(18) 6_545 6_655
P1 Na Na1 119.92(16) . 6_655
P2 Na Na1 51.55(10) 1_556 6_655
Na1 Na Na1 63.22(8) 3_665 6_655
Sr1 Na Na1 63.22(8) 3_665 6_655
Sr1 Na Na1 113.71(18) 2_655 6_655
Na1 Na Na1 113.71(18) 2_655 6_655
Sr1 Na Na1 0.00(3) 6_655 6_655
P1 Na Sr1 116.97(18) 5_665 5
P1 Na Sr1 57.81(9) 6_545 5
P1 Na Sr1 119.92(16) . 5
P2 Na Sr1 51.55(10) 1_556 5
Na1 Na Sr1 113.70(18) 3_665 5
Sr1 Na Sr1 113.70(18) 3_665 5
Sr1 Na Sr1 63.22(8) 2_655 5
Na1 Na Sr1 63.22(8) 2_655 5
Sr1 Na Sr1 64.51(11) 6_655 5
Na1 Na Sr1 64.51(11) 6_655 5
P1 Na Na1 116.97(18) 5_665 5
P1 Na Na1 57.81(9) 6_545 5
P1 Na Na1 119.92(16) . 5
P2 Na Na1 51.55(10) 1_556 5
Na1 Na Na1 113.70(18) 3_665 5
Sr1 Na Na1 113.70(18) 3_665 5
Sr1 Na Na1 63.22(8) 2_655 5
Na1 Na Na1 63.22(8) 2_655 5
Sr1 Na Na1 64.51(11) 6_655 5
Na1 Na Na1 64.51(11) 6_655 5
Sr1 Na Na1 0.00(5) 5 5
P2 Sr1 P1 98.50(5) 4_665 6
P2 Sr1 P1 98.50(5) 4_665 5_565
P1 Sr1 P1 85.39(9) 6 5_565
P2 Sr1 In 122.38(7) 4_665 .
P1 Sr1 In 121.93(4) 6 .
P1 Sr1 In 121.93(4) 5_565 .
P2 Sr1 P1 95.55(6) 4_665 2_655
P1 Sr1 P1 96.01(7) 6 2_655
P1 Sr1 P1 165.52(5) 5_565 2_655
In Sr1 P1 45.75(4) . 2_655
P2 Sr1 P1 95.55(6) 4_665 3_665
P1 Sr1 P1 165.52(5) 6 3_665
P1 Sr1 P1 96.01(7) 5_565 3_665
In Sr1 P1 45.75(4) . 3_665
P1 Sr1 P1 79.10(9) 2_655 3_665
P2 Sr1 Na 125.04(12) 4_665 2_655
P1 Sr1 Na 51.54(8) 6 2_655
P1 Sr1 Na 119.20(11) 5_565 2_655
In Sr1 Na 70.83(8) . 2_655
P1 Sr1 Na 53.44(10) 2_655 2_655
P1 Sr1 Na 116.53(9) 3_665 2_655
P2 Sr1 Na 125.04(11) 4_665 3_665
P1 Sr1 Na 119.20(11) 6 3_665
P1 Sr1 Na 51.54(8) 5_565 3_665
In Sr1 Na 70.83(8) . 3_665
P1 Sr1 Na 116.53(9) 2_655 3_665
P1 Sr1 Na 53.44(10) 3_665 3_665
Na Sr1 Na 109.8(2) 2_655 3_665
P2 Sr1 P2 167.15(11) 4_665 1_556
P1 Sr1 P2 90.91(5) 6 1_556
P1 Sr1 P2 90.91(5) 5_565 1_556
In Sr1 P2 44.78(5) . 1_556
P1 Sr1 P2 74.67(6) 2_655 1_556
P1 Sr1 P2 74.67(6) 3_665 1_556
Na Sr1 P2 55.58(11) 2_655 1_556
Na Sr1 P2 55.58(11) 3_665 1_556
P2 Sr1 In 90.70(6) 4_665 4_665
P1 Sr1 In 43.80(4) 6 4_665
P1 Sr1 In 43.80(4) 5_565 4_665
In Sr1 In 146.92(4) . 4_665
P1 Sr1 In 139.79(5) 2_655 4_665
P1 Sr1 In 139.79(4) 3_665 4_665
Na Sr1 In 91.01(8) 2_655 4_665
Na Sr1 In 91.01(8) 3_665 4_665
P2 Sr1 In 102.14(6) 1_556 4_665
P2 Sr1 Sr1 60.99(6) 4_665 4_664
P1 Sr1 Sr1 134.53(4) 6 4_664
P1 Sr1 Sr1 134.53(4) 5_565 4_664
In Sr1 Sr1 61.38(3) . 4_664
P1 Sr1 Sr1 51.53(4) 2_655 4_664
P1 Sr1 Sr1 51.53(4) 3_665 4_664
Na Sr1 Sr1 104.88(9) 2_655 4_664
Na Sr1 Sr1 104.88(9) 3_665 4_664
P2 Sr1 Sr1 106.16(6) 1_556 4_664
In Sr1 Sr1 151.70(4) 4_665 4_664
P2 Sr1 Na1 60.99(6) 4_665 4_664
P1 Sr1 Na1 134.53(4) 6 4_664
P1 Sr1 Na1 134.53(4) 5_565 4_664
In Sr1 Na1 61.38(3) . 4_664
P1 Sr1 Na1 51.53(4) 2_655 4_664
P1 Sr1 Na1 51.53(4) 3_665 4_664
Na Sr1 Na1 104.88(9) 2_655 4_664
Na Sr1 Na1 104.88(9) 3_665 4_664
P2 Sr1 Na1 106.16(6) 1_556 4_664
In Sr1 Na1 151.70(4) 4_665 4_664
Sr1 Sr1 Na1 0.000(7) 4_664 4_664
P1 In P1 111.34(6) . 2_655
P1 In P1 111.34(6) . 3_665
P1 In P1 111.34(6) 2_655 3_665
P1 In P2 107.53(6) . 1_556
P1 In P2 107.53(6) 2_655 1_556
P1 In P2 107.53(6) 3_665 1_556
P1 In Na1 68.26(3) . 3_665
P1 In Na1 68.26(3) 2_655 3_665
P1 In Na1 179.14(7) 3_665 3_665
P2 In Na1 73.33(2) 1_556 3_665
P1 In Sr1 68.26(3) . 3_665
P1 In Sr1 68.26(3) 2_655 3_665
P1 In Sr1 179.14(7) 3_665 3_665
P2 In Sr1 73.33(2) 1_556 3_665
Na1 In Sr1 0.000(2) 3_665 3_665
P1 In Sr1 179.14(7) . .
P1 In Sr1 68.26(3) 2_655 .
P1 In Sr1 68.26(3) 3_665 .
P2 In Sr1 73.33(2) 1_556 .
Na1 In Sr1 112.12(2) 3_665 .
Sr1 In Sr1 112.12(2) 3_665 .
P1 In Sr1 68.26(3) . 2_655
P1 In Sr1 179.14(7) 2_655 2_655
P1 In Sr1 68.26(3) 3_665 2_655
P2 In Sr1 73.33(2) 1_556 2_655
Na1 In Sr1 112.12(2) 3_665 2_655
Sr1 In Sr1 112.12(2) 3_665 2_655
Sr1 In Sr1 112.12(2) . 2_655
P1 In Na1 68.26(3) . 2_655
P1 In Na1 179.14(7) 2_655 2_655
P1 In Na1 68.26(3) 3_665 2_655
P2 In Na1 73.33(2) 1_556 2_655
Na1 In Na1 112.12(2) 3_665 2_655
Sr1 In Na1 112.12(2) 3_665 2_655
Sr1 In Na1 112.12(2) . 2_655
Sr1 In Na1 0.00(4) 2_655 2_655
P1 In Sr1 57.46(4) . 5_554
P1 In Sr1 112.72(7) 2_655 5_554
P1 In Sr1 57.46(4) 3_665 5_554
P2 In Sr1 139.748(19) 1_556 5_554
Na1 In Sr1 121.90(2) 3_665 5_554
Sr1 In Sr1 121.90(2) 3_665 5_554
Sr1 In Sr1 121.90(2) . 5_554
Sr1 In Sr1 66.416(14) 2_655 5_554
Na1 In Sr1 66.416(14) 2_655 5_554
P1 In Na1 57.46(4) . 5_554
P1 In Na1 112.72(7) 2_655 5_554
P1 In Na1 57.46(4) 3_665 5_554
P2 In Na1 139.748(19) 1_556 5_554
Na1 In Na1 121.90(2) 3_665 5_554
Sr1 In Na1 121.90(2) 3_665 5_554
Sr1 In Na1 121.90(2) . 5_554
Sr1 In Na1 66.416(14) 2_655 5_554
Na1 In Na1 66.416(14) 2_655 5_554
Sr1 In Na1 0.00(4) 5_554 5_554
In P1 Na 136.06(14) . 5_664
In P1 Na 136.06(14) . 6_544
Na P1 Na 87.4(3) 5_664 6_544
In P1 Na 87.12(15) . .
Na P1 Na 95.64(14) 5_664 .
Na P1 Na 95.64(14) 6_544 .
In P1 Na1 78.74(6) . 6_654
Na P1 Na1 69.21(11) 5_664 6_654
Na P1 Na1 123.02(14) 6_544 6_654
Na P1 Na1 136.28(6) . 6_654
In P1 Sr1 78.74(6) . 6_654
Na P1 Sr1 69.21(11) 5_664 6_654
Na P1 Sr1 123.02(14) 6_544 6_654
Na P1 Sr1 136.28(6) . 6_654
Na1 P1 Sr1 0.00(5) 6_654 6_654
In P1 Na1 78.74(6) . 5_554
Na P1 Na1 123.02(14) 5_664 5_554
Na P1 Na1 69.21(11) 6_544 5_554
Na P1 Na1 136.28(6) . 5_554
Na1 P1 Na1 81.24(7) 6_654 5_554
Sr1 P1 Na1 81.24(7) 6_654 5_554
In P1 Sr1 78.74(6) . 5_554
Na P1 Sr1 123.02(14) 5_664 5_554
Na P1 Sr1 69.21(11) 6_544 5_554
Na P1 Sr1 136.28(6) . 5_554
Na1 P1 Sr1 81.24(7) 6_654 5_554
Sr1 P1 Sr1 81.24(7) 6_654 5_554
Na1 P1 Sr1 0.00(5) 5_554 5_554
In P1 Sr1 65.99(4) . 3_665
Na P1 Sr1 75.80(14) 5_664 3_665
Na P1 Sr1 151.93(14) 6_544 3_665
Na P1 Sr1 64.48(7) . 3_665
Na1 P1 Sr1 71.99(2) 6_654 3_665
Sr1 P1 Sr1 71.99(2) 6_654 3_665
Na1 P1 Sr1 138.86(8) 5_554 3_665
Sr1 P1 Sr1 138.86(8) 5_554 3_665
In P1 Na1 65.99(4) . 3_665
Na P1 Na1 75.80(14) 5_664 3_665
Na P1 Na1 151.93(14) 6_544 3_665
Na P1 Na1 64.48(7) . 3_665
Na1 P1 Na1 71.99(2) 6_654 3_665
Sr1 P1 Na1 71.99(2) 6_654 3_665
Na1 P1 Na1 138.86(8) 5_554 3_665
Sr1 P1 Na1 138.86(8) 5_554 3_665
Sr1 P1 Na1 0.00(3) 3_665 3_665
In P1 Sr1 65.99(4) . 2_655
Na P1 Sr1 151.93(14) 5_664 2_655
Na P1 Sr1 75.79(14) 6_544 2_655
Na P1 Sr1 64.48(7) . 2_655
Na1 P1 Sr1 138.86(8) 6_654 2_655
Sr1 P1 Sr1 138.86(8) 6_654 2_655
Na1 P1 Sr1 71.99(2) 5_554 2_655
Sr1 P1 Sr1 71.99(2) 5_554 2_655
Sr1 P1 Sr1 109.35(7) 3_665 2_655
Na1 P1 Sr1 109.35(7) 3_665 2_655
In P1 Na1 65.99(4) . 2_655
Na P1 Na1 151.93(14) 5_664 2_655
Na P1 Na1 75.79(14) 6_544 2_655
Na P1 Na1 64.48(7) . 2_655
Na1 P1 Na1 138.86(8) 6_654 2_655
Sr1 P1 Na1 138.86(8) 6_654 2_655
Na1 P1 Na1 71.99(2) 5_554 2_655
Sr1 P1 Na1 71.99(2) 5_554 2_655
Sr1 P1 Na1 109.35(7) 3_665 2_655
Na1 P1 Na1 109.35(7) 3_665 2_655
Sr1 P1 Na1 0.00(5) 2_655 2_655
In P2 Na1 130.96(6) 1_554 5_554
In P2 Sr1 130.96(6) 1_554 5_554
Na1 P2 Sr1 0.00(5) 5_554 5_554
In P2 Na1 130.96(6) 1_554 6_654
Na1 P2 Na1 81.69(8) 5_554 6_654
Sr1 P2 Na1 81.69(8) 5_554 6_654
In P2 Sr1 130.96(6) 1_554 6_654
Na1 P2 Sr1 81.69(8) 5_554 6_654
Sr1 P2 Sr1 81.69(8) 5_554 6_654
Na1 P2 Sr1 0.000(19) 6_654 6_654
In P2 Na1 130.95(6) 1_554 4_664
Na1 P2 Na1 81.69(8) 5_554 4_664
Sr1 P2 Na1 81.69(8) 5_554 4_664
Na1 P2 Na1 81.69(8) 6_654 4_664
Sr1 P2 Na1 81.69(8) 6_654 4_664
In P2 Sr1 130.95(6) 1_554 4_664
Na1 P2 Sr1 81.69(8) 5_554 4_664
Sr1 P2 Sr1 81.69(8) 5_554 4_664
Na1 P2 Sr1 81.69(8) 6_654 4_664
Sr1 P2 Sr1 81.69(8) 6_654 4_664
Na1 P2 Sr1 0.00(3) 4_664 4_664
In P2 Na 81.87(11) 1_554 1_554
Na1 P2 Na 73.67(7) 5_554 1_554
Sr1 P2 Na 73.67(7) 5_554 1_554
Na1 P2 Na 73.67(7) 6_654 1_554
Sr1 P2 Na 73.67(7) 6_654 1_554
Na1 P2 Na 147.18(15) 4_664 1_554
Sr1 P2 Na 147.18(15) 4_664 1_554
In P2 Na 81.87(11) 1_554 2_654
Na1 P2 Na 147.17(15) 5_554 2_654
Sr1 P2 Na 147.17(15) 5_554 2_654
Na1 P2 Na 73.67(7) 6_654 2_654
Sr1 P2 Na 73.67(7) 6_654 2_654
Na1 P2 Na 73.67(7) 4_664 2_654
Sr1 P2 Na 73.67(7) 4_664 2_654
Na P2 Na 118.03(5) 1_554 2_654
In P2 Na 81.87(11) 1_554 3_664
Na1 P2 Na 73.67(7) 5_554 3_664
Sr1 P2 Na 73.67(7) 5_554 3_664
Na1 P2 Na 147.18(15) 6_654 3_664
Sr1 P2 Na 147.18(15) 6_654 3_664
Na1 P2 Na 73.67(7) 4_664 3_664
Sr1 P2 Na 73.67(7) 4_664 3_664
Na P2 Na 118.03(5) 1_554 3_664
Na P2 Na 118.03(5) 2_654 3_664
In P2 Sr1 61.89(6) 1_554 3_664
Na1 P2 Sr1 129.93(2) 5_554 3_664
Sr1 P2 Sr1 129.93(2) 5_554 3_664
Na1 P2 Sr1 69.063(10) 6_654 3_664
Sr1 P2 Sr1 69.063(10) 6_654 3_664
Na1 P2 Sr1 129.93(2) 4_664 3_664
Sr1 P2 Sr1 129.93(2) 4_664 3_664
Na P2 Sr1 59.79(5) 1_554 3_664
Na P2 Sr1 59.79(5) 2_654 3_664
Na P2 Sr1 143.76(15) 3_664 3_664
In P2 Sr1 61.89(6) 1_554 1_554
Na1 P2 Sr1 129.93(2) 5_554 1_554
Sr1 P2 Sr1 129.93(2) 5_554 1_554
Na1 P2 Sr1 129.93(2) 6_654 1_554
Sr1 P2 Sr1 129.93(2) 6_654 1_554
Na1 P2 Sr1 69.062(10) 4_664 1_554
Sr1 P2 Sr1 69.062(10) 4_664 1_554
Na P2 Sr1 143.76(15) 1_554 1_554
Na P2 Sr1 59.79(5) 2_654 1_554
Na P2 Sr1 59.79(5) 3_664 1_554
Sr1 P2 Sr1 99.62(7) 3_664 1_554

loop_
_geom_bond_atom_site_label_1
_geom_bond_atom_site_label_2
_geom_bond_distance
_geom_bond_site_symmetry_2
Na P1 2.851(3) 5_665
Na P1 2.851(3) 6_545
Na P1 3.029(6) .
Na P2 3.249(7) 1_556
Na Na1 3.403(3) 3_665
Na Sr1 3.403(3) 3_665
Na Sr1 3.404(3) 2_655
Na Na1 3.404(3) 2_655
Na Sr1 3.817(6) 6_655
Na Na1 3.817(6) 6_655
Na Sr1 3.817(6) 5
Na Na1 3.817(6) 5
Sr1 P2 3.115(3) 4_665
Sr1 P1 3.129(2) 6
Sr1 P1 3.129(2) 5_565
Sr1 In 3.2768(9) .
Sr1 P1 3.3320(16) 2_655
Sr1 P1 3.3321(16) 3_665
Sr1 Na 3.404(4) 2_655
Sr1 Na 3.404(4) 3_665
Sr1 P2 3.559(2) 1_556
Sr1 In 3.6404(13) 4_665
Sr1 Sr1 3.8005(7) 4_664
Sr1 Na1 3.8005(7) 4_664
In P1 2.569(2) .
In P1 2.569(2) 2_655
In P1 2.569(2) 3_665
In P2 2.617(4) 1_556
In Na1 3.2768(9) 3_665
In Sr1 3.2768(9) 3_665
In Sr1 3.2769(10) 2_655
In Na1 3.2769(10) 2_655
In Sr1 3.6403(13) 5_554
In Na1 3.6403(13) 5_554
P1 Na 2.851(3) 5_664
P1 Na 2.851(3) 6_544
P1 Na1 3.129(2) 6_654
P1 Sr1 3.129(2) 6_654
P1 Na1 3.129(2) 5_554
P1 Sr1 3.129(2) 5_554
P1 Sr1 3.3321(16) 3_665
P1 Na1 3.3321(16) 3_665
P1 Sr1 3.3321(16) 2_655
P1 Na1 3.3321(16) 2_655
P2 In 2.617(4) 1_554
P2 Na1 3.115(3) 5_554
P2 Sr1 3.115(3) 5_554
P2 Na1 3.115(3) 6_654
P2 Sr1 3.115(3) 6_654
P2 Na1 3.115(3) 4_664
P2 Sr1 3.115(3) 4_664
P2 Na 3.249(7) 1_554
P2 Na 3.249(7) 2_654
P2 Na 3.249(7) 3_664
P2 Sr1 3.559(2) 3_664
P2 Sr1 3.559(2) 1_554
